data_4107200
loop_
_publ_author_name
'Guohong Zou'
'Ning Ye'
'Ling Huang'
'Xinsong Lin'

_publ_contact_author_address
;
Fujian Institute of Research on the Structure of Matter,
Chinese Academy of Sciences
Fuzhou, Fujian
350002
People's Republic of China
;
_publ_contact_author_email nye@fjirsm.ac.cn
_publ_contact_author_fax +86-591-83776076
_publ_contact_author_name 'Ning Ye'
_publ_contact_author_phone +86-591-83776076
_publ_section_title
;
 Alkaline-Alkaline Earth Fluoride Carbonate Crystals ABCO3F (A = K, Rb,
 Cs; B = Ca, Sr, Ba) as Nonlinear Optical Materials
;
_journal_name_full 'Journal of the American Chemical Society'
_journal_page_first 20001
_journal_page_last 20007
_journal_paper_doi 10.1021/ja209276a
_journal_volume 133
_journal_year 2011
_chemical_formula_sum 'C Ca F O3 Rb'
_chemical_formula_weight 204.56
_chemical_name_systematic
; 
 ? 
;
_space_group_IT_number 189
_symmetry_cell_setting hexagonal
_symmetry_space_group_name_Hall 'P -6 -2'
_symmetry_space_group_name_H-M 'P -6 2 m'
_atom_sites_solution_primary direct
_atom_sites_solution_secondary difmap
_audit_creation_method SHELXL-97
_audit_update_record
;
2011-08-19 # Formatted by publCIF
;
_cell_angle_alpha 90.00
_cell_angle_beta 90.00
_cell_angle_gamma 120.00
_cell_formula_units_Z 3
_cell_length_a 9.1979(6)
_cell_length_b 9.1979(6)
_cell_length_c 4.4463(6)
_cell_measurement_reflns_used 1033
_cell_measurement_temperature 293(2)
_cell_measurement_theta_max 27.3738
_cell_measurement_theta_min 4.4318
_cell_volume 325.77(5)
_computing_cell_refinement 'CrystalClear (Rigaku Inc., 2008)'
_computing_data_collection 'CrystalClear (Rigaku Inc., 2008)'
_computing_data_reduction 'CrystalClear (Rigaku Inc., 2008)'
_computing_molecular_graphics 'SHELXL-97 (Sheldrick, 1997)'
_computing_publication_material 'SHELXL-97 (Sheldrick, 1997)'
_computing_structure_refinement 'SHELXL-97 (Sheldrick, 1997)'
_computing_structure_solution 'SHELXS-97 (Sheldrick, 1990)'
_diffrn_ambient_temperature 293(2)
_diffrn_detector_area_resol_mean 14.6306
_diffrn_measured_fraction_theta_full 0.995
_diffrn_measured_fraction_theta_max 0.995
_diffrn_measurement_device
;
Mercury70 (2x2 bin mode)
;
_diffrn_measurement_method CCD_Profile_fitting
_diffrn_radiation_monochromator graphite
_diffrn_radiation_source 'fine-focus sealed tube'
_diffrn_radiation_type MoK\a
_diffrn_radiation_wavelength 0.71073
_diffrn_reflns_av_R_equivalents 0.0488
_diffrn_reflns_av_sigmaI/netI 0.0367
_diffrn_reflns_limit_h_max 11
_diffrn_reflns_limit_h_min -11
_diffrn_reflns_limit_k_max 11
_diffrn_reflns_limit_k_min -11
_diffrn_reflns_limit_l_max 5
_diffrn_reflns_limit_l_min -5
_diffrn_reflns_number 2531
_diffrn_reflns_theta_full 27.37
_diffrn_reflns_theta_max 27.37
_diffrn_reflns_theta_min 4.43
_diffrn_standards_decay_% 0
_diffrn_standards_interval_count none
_diffrn_standards_interval_time none
_exptl_absorpt_coefficient_mu 12.479
_exptl_absorpt_correction_T_max 1.0000
_exptl_absorpt_correction_T_min 0.4993
_exptl_absorpt_correction_type multi-scan
_exptl_crystal_colour White
_exptl_crystal_density_diffrn 3.128
_exptl_crystal_description Prism
_exptl_crystal_F_000 288
_exptl_crystal_size_max 0.3000
_exptl_crystal_size_mid 0.2000
_exptl_crystal_size_min 0.0300
_refine_diff_density_max 0.516
_refine_diff_density_min -0.547
_refine_diff_density_rms 0.137
_refine_ls_abs_structure_details 'Flack H D (1983), Acta Cryst. A39, 876-881'
_refine_ls_abs_structure_Flack 0.008(14)
_refine_ls_extinction_method none
_refine_ls_goodness_of_fit_ref 0.976
_refine_ls_matrix_type full
_refine_ls_number_parameters 27
_refine_ls_number_reflns 308
_refine_ls_number_restraints 0
_refine_ls_restrained_S_all 0.976
_refine_ls_R_factor_all 0.0198
_refine_ls_R_factor_gt 0.0195
_refine_ls_shift/su_max 0.000
_refine_ls_shift/su_mean 0.000
_refine_ls_structure_factor_coef Fsqd
_refine_ls_weighting_details 'calc w=1/[\s^2^(Fo^2^)+(0.0124P)^2^+0.0000P] where P=(Fo^2^+2Fc^2^)/3'
_refine_ls_weighting_scheme calc
_refine_ls_wR_factor_gt 0.0352
_refine_ls_wR_factor_ref 0.0353
_reflns_number_gt 299
_reflns_number_total 308
_reflns_threshold_expression >2sigma(I)
_cod_data_source_file ja209276a_si_002_3.cif
_cod_data_source_block RbCaCO3F
_cod_depositor_comments
;

2022-02-21
Z value and formula fixed to values more according to usual
chemical conventions.                 miguel
;
_cod_original_formula_sum 'C3 Ca3 F3 O9 Rb3'
_cod_original_formula_weight 613.68
_cod_original_formula_units_Z 1
_cod_database_code 4107200

loop_
_symmetry_equiv_pos_as_xyz
'x, y, z'
'-y, x-y, z'
'-x+y, -x, z'
'x, y, -z'
'-y, x-y, -z'
'-x+y, -x, -z'
'y, x, -z'
'x-y, -y, -z'
'-x, -x+y, -z'
'y, x, z'
'x-y, -y, z'
'-x, -x+y, z'

loop_
_atom_site_label
_atom_site_type_symbol
_atom_site_fract_x
_atom_site_fract_y
_atom_site_fract_z
_atom_site_U_iso_or_equiv
_atom_site_adp_type
_atom_site_occupancy
_atom_site_symmetry_multiplicity
_atom_site_calc_flag
_atom_site_refinement_flags
Rb1 Rb 0.0000 0.71733(6) 0.0000 0.01743(16) Uani 1 4 d S
Ca1 Ca -0.38568(14) 0.61432(14) -0.5000 0.0095(2) Uani 1 4 d S
F1 F -0.3820(4) 0.6180(4) -1.0000 0.0269(8) Uani 1 4 d S
O1 O -0.5158(3) 0.7956(3) -0.5000 0.0152(6) Uani 1 2 d S
O2 O -0.1387(5) 0.8613(5) -0.5000 0.0309(12) Uani 1 4 d S
C1 C -0.6667 0.6667 -0.5000 0.0124(17) Uani 1 6 d S
C2 C 0.0000 1.0000 -0.5000 0.015(2) Uani 1 12 d S

loop_
_atom_site_aniso_label
_atom_site_aniso_U_11
_atom_site_aniso_U_22
_atom_site_aniso_U_33
_atom_site_aniso_U_23
_atom_site_aniso_U_13
_atom_site_aniso_U_12
Rb1 0.0202(3) 0.0181(2) 0.0147(3) 0.000 0.000 0.01011(17)
Ca1 0.0096(4) 0.0096(4) 0.0090(7) 0.000 0.000 0.0047(5)
F1 0.0335(16) 0.0335(16) 0.015(2) 0.000 0.000 0.018(2)
O1 0.0063(14) 0.0097(15) 0.0260(19) 0.000 0.000 0.0014(13)
O2 0.0114(16) 0.0114(16) 0.060(4) 0.000 0.000 -0.0019(18)
C1 0.014(2) 0.014(2) 0.009(4) 0.000 0.000 0.0070(11)
C2 0.015(3) 0.015(3) 0.017(6) 0.000 0.000 0.0073(17)

loop_
_atom_type_symbol
_atom_type_description
_atom_type_scat_dispersion_real
_atom_type_scat_dispersion_imag
_atom_type_scat_source
C C 0.0033 0.0016 'International Tables Vol C Tables 4.2.6.8 and 6.1.1.4'
O O 0.0106 0.0060 'International Tables Vol C Tables 4.2.6.8 and 6.1.1.4'
F F 0.0171 0.0103 'International Tables Vol C Tables 4.2.6.8 and 6.1.1.4'
Ca Ca 0.2262 0.3064 'International Tables Vol C Tables 4.2.6.8 and 6.1.1.4'
Rb Rb -0.9393 2.9676 'International Tables Vol C Tables 4.2.6.8 and 6.1.1.4'

loop_
_geom_angle_atom_site_label_1
_geom_angle_atom_site_label_2
_geom_angle_atom_site_label_3
_geom_angle
_geom_angle_site_symmetry_1
_geom_angle_site_symmetry_3
O1 Rb1 O1 132.79(10) 7_464 2_676
O1 Rb1 O1 65.57(9) 7_464 2_675
O1 Rb1 O1 95.33(8) 2_676 2_675
O1 Rb1 O1 95.33(8) 7_464 7_465
O1 Rb1 O1 65.57(9) 2_676 7_465
O1 Rb1 O1 132.79(10) 2_675 7_465
O1 Rb1 F1 66.39(5) 7_464 3_456
O1 Rb1 F1 66.39(5) 2_676 3_456
O1 Rb1 F1 66.39(5) 2_675 3_456
O1 Rb1 F1 66.39(5) 7_465 3_456
O1 Rb1 F1 128.96(5) 7_464 2_676
O1 Rb1 F1 65.49(6) 2_676 2_676
O1 Rb1 F1 65.49(6) 2_675 2_676
O1 Rb1 F1 128.96(5) 7_465 2_676
F1 Rb1 F1 105.48(5) 3_456 2_676
O1 Rb1 F1 65.49(6) 7_464 1_556
O1 Rb1 F1 128.96(5) 2_676 1_556
O1 Rb1 F1 128.96(5) 2_675 1_556
O1 Rb1 F1 65.49(6) 7_465 1_556
F1 Rb1 F1 105.48(5) 3_456 1_556
F1 Rb1 F1 149.03(11) 2_676 1_556
O1 Rb1 O2 163.08(10) 7_464 2_676
O1 Rb1 O2 62.61(8) 2_676 2_676
O1 Rb1 O2 125.36(9) 2_675 2_676
O1 Rb1 O2 85.30(5) 7_465 2_676
F1 Rb1 O2 128.32(6) 3_456 2_676
F1 Rb1 O2 59.87(8) 2_676 2_676
F1 Rb1 O2 99.84(10) 1_556 2_676
O1 Rb1 O2 62.61(8) 7_464 .
O1 Rb1 O2 163.08(10) 2_676 .
O1 Rb1 O2 85.30(5) 2_675 .
O1 Rb1 O2 125.36(9) 7_465 .
F1 Rb1 O2 128.32(6) 3_456 .
F1 Rb1 O2 99.84(10) 2_676 .
F1 Rb1 O2 59.87(8) 1_556 .
O2 Rb1 O2 103.35(11) 2_676 .
O1 Rb1 O2 125.36(9) 7_464 1_556
O1 Rb1 O2 85.30(5) 2_676 1_556
O1 Rb1 O2 163.08(10) 2_675 1_556
O1 Rb1 O2 62.61(8) 7_465 1_556
F1 Rb1 O2 128.32(6) 3_456 1_556
F1 Rb1 O2 99.84(10) 2_676 1_556
F1 Rb1 O2 59.87(8) 1_556 1_556
O2 Rb1 O2 40.86(17) 2_676 1_556
O2 Rb1 O2 89.266(15) . 1_556
O1 Rb1 O2 85.30(5) 7_464 2_675
O1 Rb1 O2 125.36(9) 2_676 2_675
O1 Rb1 O2 62.61(8) 2_675 2_675
O1 Rb1 O2 163.08(10) 7_465 2_675
F1 Rb1 O2 128.32(6) 3_456 2_675
F1 Rb1 O2 59.87(8) 2_676 2_675
F1 Rb1 O2 99.84(10) 1_556 2_675
O2 Rb1 O2 89.266(15) 2_676 2_675
O2 Rb1 O2 40.86(17) . 2_675
O2 Rb1 O2 103.35(11) 1_556 2_675
O1 Rb1 C2 141.70(5) 7_464 1_556
O1 Rb1 C2 79.86(4) 2_676 1_556
O1 Rb1 C2 141.70(5) 2_675 1_556
O1 Rb1 C2 79.86(4) 7_465 1_556
F1 Rb1 C2 139.468(7) 3_456 1_556
F1 Rb1 C2 78.29(4) 2_676 1_556
F1 Rb1 C2 78.29(4) 1_556 1_556
O2 Rb1 C2 21.89(9) 2_676 1_556
O2 Rb1 C2 89.16(4) . 1_556
O2 Rb1 C2 21.89(9) 1_556 1_556
O2 Rb1 C2 89.16(4) 2_675 1_556
F1 Ca1 F1 178.3(2) 1_556 .
F1 Ca1 O2 89.14(10) 1_556 .
F1 Ca1 O2 89.14(10) . .
F1 Ca1 O1 90.65(7) 1_556 9_444
F1 Ca1 O1 90.65(7) . 9_444
O2 Ca1 O1 138.59(6) . 9_444
F1 Ca1 O1 90.65(7) 1_556 3_355
F1 Ca1 O1 90.65(7) . 3_355
O2 Ca1 O1 138.59(6) . 3_355
O1 Ca1 O1 82.83(12) 9_444 3_355
F1 Ca1 O1 89.919(9) 1_556 7_464
F1 Ca1 O1 89.919(9) . 7_464
O2 Ca1 O1 84.59(8) . 7_464
O1 Ca1 O1 54.00(13) 9_444 7_464
O1 Ca1 O1 136.83(5) 3_355 7_464
F1 Ca1 O1 89.919(9) 1_556 .
F1 Ca1 O1 89.919(9) . .
O2 Ca1 O1 84.59(8) . .
O1 Ca1 O1 136.83(5) 9_444 .
O1 Ca1 O1 54.00(13) 3_355 .
O1 Ca1 O1 169.17(15) 7_464 .
F1 Ca1 C1 90.32(4) 1_556 7_464
F1 Ca1 C1 90.32(4) . 7_464
O2 Ca1 C1 111.60(2) . 7_464
O1 Ca1 C1 26.98(6) 9_444 7_464
O1 Ca1 C1 109.81(7) 3_355 7_464
O1 Ca1 C1 27.02(6) 7_464 7_464
O1 Ca1 C1 163.81(9) . 7_464
F1 Ca1 C1 90.32(4) 1_556 .
F1 Ca1 C1 90.32(4) . .
O2 Ca1 C1 111.60(2) . .
O1 Ca1 C1 109.81(7) 9_444 .
O1 Ca1 C1 26.98(6) 3_355 .
O1 Ca1 C1 163.81(9) 7_464 .
O1 Ca1 C1 27.02(6) . .
C1 Ca1 C1 136.79(5) 7_464 .
F1 Ca1 Rb1 126.95(10) 1_556 2_564
F1 Ca1 Rb1 54.78(10) . 2_564
O2 Ca1 Rb1 143.916(14) . 2_564
O1 Ca1 Rb1 52.69(4) 9_444 2_564
O1 Ca1 Rb1 52.69(4) 3_355 2_564
O1 Ca1 Rb1 94.37(6) 7_464 2_564
O1 Ca1 Rb1 94.37(6) . 2_564
C1 Ca1 Rb1 72.69(2) 7_464 2_564
C1 Ca1 Rb1 72.69(2) . 2_564
F1 Ca1 Rb1 54.78(10) 1_556 2_565
F1 Ca1 Rb1 126.95(10) . 2_565
O2 Ca1 Rb1 143.916(14) . 2_565
O1 Ca1 Rb1 52.69(4) 9_444 2_565
O1 Ca1 Rb1 52.69(4) 3_355 2_565
O1 Ca1 Rb1 94.37(6) 7_464 2_565
O1 Ca1 Rb1 94.37(6) . 2_565
C1 Ca1 Rb1 72.69(2) 7_464 2_565
C1 Ca1 Rb1 72.69(2) . 2_565
Rb1 Ca1 Rb1 72.17(3) 2_564 2_565
F1 Ca1 Rb1 54.45(7) 1_556 .
F1 Ca1 Rb1 124.33(7) . .
O2 Ca1 Rb1 54.615(16) . .
O1 Ca1 Rb1 92.89(5) 9_444 .
O1 Ca1 Rb1 144.889(12) 3_355 .
O1 Ca1 Rb1 50.79(5) 7_464 .
O1 Ca1 Rb1 121.53(6) . .
C1 Ca1 Rb1 70.962(12) 7_464 .
C1 Ca1 Rb1 138.817(15) . .
Rb1 Ca1 Rb1 143.643(14) 2_564 .
Rb1 Ca1 Rb1 97.504(11) 2_565 .
Ca1 F1 Ca1 178.3(2) 1_554 .
Ca1 F1 Rb1 89.14(10) 1_554 2_564
Ca1 F1 Rb1 89.14(10) . 2_564
Ca1 F1 Rb1 90.61(7) 1_554 1_554
Ca1 F1 Rb1 90.61(7) . 1_554
Rb1 F1 Rb1 134.52(5) 2_564 1_554
Ca1 F1 Rb1 90.61(7) 1_554 3_464
Ca1 F1 Rb1 90.61(7) . 3_464
Rb1 F1 Rb1 134.52(5) 2_564 3_464
Rb1 F1 Rb1 90.97(11) 1_554 3_464
C1 O1 Ca1 93.68(14) . 2_575
C1 O1 Ca1 92.32(15) . .
Ca1 O1 Ca1 174.00(13) 2_575 .
C1 O1 Rb1 132.32(4) . 3_465
Ca1 O1 Rb1 86.68(7) 2_575 3_465
Ca1 O1 Rb1 89.28(7) . 3_465
C1 O1 Rb1 132.32(4) . 3_464
Ca1 O1 Rb1 86.68(7) 2_575 3_464
Ca1 O1 Rb1 89.28(7) . 3_464
Rb1 O1 Rb1 95.33(8) 3_465 3_464
C2 O2 Ca1 180.0(6) . .
C2 O2 Rb1 90.44(9) . 1_554
Ca1 O2 Rb1 89.56(9) . 1_554
C2 O2 Rb1 90.44(9) . .
Ca1 O2 Rb1 89.56(9) . .
Rb1 O2 Rb1 89.266(15) 1_554 .
C2 O2 Rb1 90.44(9) . 3_464
Ca1 O2 Rb1 89.56(9) . 3_464
Rb1 O2 Rb1 90.727(15) 1_554 3_464
Rb1 O2 Rb1 179.11(18) . 3_464
C2 O2 Rb1 90.44(9) . 3_465
Ca1 O2 Rb1 89.56(9) . 3_465
Rb1 O2 Rb1 179.11(18) 1_554 3_465
Rb1 O2 Rb1 90.727(15) . 3_465
Rb1 O2 Rb1 89.266(15) 3_464 3_465
O1 C1 O1 120.0 2_575 .
O1 C1 O1 120.0 2_575 3_355
O1 C1 O1 120.0 . 3_355
O1 C1 Ca1 60.66(12) 2_575 2_575
O1 C1 Ca1 59.34(12) . 2_575
O1 C1 Ca1 179.34(12) 3_355 2_575
O1 C1 Ca1 59.34(12) 2_575 3_355
O1 C1 Ca1 179.34(12) . 3_355
O1 C1 Ca1 60.66(12) 3_355 3_355
Ca1 C1 Ca1 120.0 2_575 3_355
O1 C1 Ca1 179.34(12) 2_575 .
O1 C1 Ca1 60.66(12) . .
O1 C1 Ca1 59.34(12) 3_355 .
Ca1 C1 Ca1 120.0 2_575 .
Ca1 C1 Ca1 120.0 3_355 .
O2 C2 O2 120.0 . 2_675
O2 C2 O2 120.000(1) . 3_465
O2 C2 O2 120.000(1) 2_675 3_465
O2 C2 Rb1 139.468(8) . 2_675
O2 C2 Rb1 67.665(3) 2_675 2_675
O2 C2 Rb1 67.665(3) 3_465 2_675
O2 C2 Rb1 67.665(3) . 1_554
O2 C2 Rb1 67.665(3) 2_675 1_554
O2 C2 Rb1 139.468(7) 3_465 1_554
Rb1 C2 Rb1 135.330(5) 2_675 1_554
O2 C2 Rb1 67.665(3) . 3_464
O2 C2 Rb1 139.468(7) 2_675 3_464
O2 C2 Rb1 67.665(3) 3_465 3_464
Rb1 C2 Rb1 135.330(5) 2_675 3_464
Rb1 C2 Rb1 82.328(11) 1_554 3_464
O2 C2 Rb1 67.665(3) . .
O2 C2 Rb1 67.665(3) 2_675 .
O2 C2 Rb1 139.468(7) 3_465 .
Rb1 C2 Rb1 82.328(11) 2_675 .
Rb1 C2 Rb1 81.065(15) 1_554 .
Rb1 C2 Rb1 135.330(5) 3_464 .
O2 C2 Rb1 139.468(7) . 2_674
O2 C2 Rb1 67.665(3) 2_675 2_674
O2 C2 Rb1 67.665(3) 3_465 2_674
Rb1 C2 Rb1 81.065(15) 2_675 2_674
Rb1 C2 Rb1 82.328(11) 1_554 2_674
Rb1 C2 Rb1 82.328(11) 3_464 2_674
Rb1 C2 Rb1 135.330(5) . 2_674
O2 C2 Rb1 67.665(3) . 3_465
O2 C2 Rb1 139.468(7) 2_675 3_465
O2 C2 Rb1 67.665(3) 3_465 3_465
Rb1 C2 Rb1 82.328(11) 2_675 3_465
Rb1 C2 Rb1 135.330(5) 1_554 3_465
Rb1 C2 Rb1 81.065(15) 3_464 3_465
Rb1 C2 Rb1 82.328(11) . 3_465
Rb1 C2 Rb1 135.330(5) 2_674 3_465

loop_
_geom_bond_atom_site_label_1
_geom_bond_atom_site_label_2
_geom_bond_distance
_geom_bond_site_symmetry_2
Rb1 O1 3.0074(19) 7_464
Rb1 O1 3.0074(19) 2_676
Rb1 O1 3.0074(19) 2_675
Rb1 O1 3.0074(19) 7_465
Rb1 F1 3.084(4) 3_456
Rb1 F1 3.158(3) 2_676
Rb1 F1 3.158(3) 1_556
Rb1 O2 3.1643(4) 2_676
Rb1 O2 3.1643(4) .
Rb1 O2 3.1643(4) 1_556
Rb1 O2 3.1643(4) 2_675
Rb1 C2 3.4209(5) 1_556
Ca1 F1 2.2234(3) 1_556
Ca1 F1 2.2234(3) .
Ca1 O2 2.272(5) .
Ca1 O1 2.462(3) 9_444
Ca1 O1 2.462(3) 3_355
Ca1 O1 2.492(3) 7_464
Ca1 O1 2.492(3) .
Ca1 C1 2.8558(5) 7_464
Ca1 C1 2.8558(5) .
Ca1 Rb1 3.7746(12) 2_564
Ca1 Rb1 3.7746(12) 2_565
F1 Ca1 2.2234(3) 1_554
F1 Rb1 3.084(4) 2_564
F1 Rb1 3.158(3) 1_554
F1 Rb1 3.158(3) 3_464
O1 C1 1.298(3) .
O1 Ca1 2.462(3) 2_575
O1 Rb1 3.0074(18) 3_465
O1 Rb1 3.0074(18) 3_464
O2 C2 1.276(5) .
O2 Rb1 3.1643(4) 1_554
O2 Rb1 3.1643(4) 3_464
O2 Rb1 3.1643(4) 3_465
C1 O1 1.298(3) 2_575
C1 O1 1.298(3) 3_355
C1 Ca1 2.8558(5) 2_575
C1 Ca1 2.8558(5) 3_355
C2 O2 1.276(5) 2_675
C2 O2 1.276(5) 3_465
C2 Rb1 3.4209(5) 2_675
C2 Rb1 3.4209(5) 1_554
C2 Rb1 3.4209(5) 3_464
C2 Rb1 3.4209(5) 2_674
C2 Rb1 3.4209(5) 3_465
